data_2205832
loop_
_publ_author_name
'Su, Ying-Lan'
'Lu, Li-Ping'
'Li, Xue-Mei'
'Zhu, Miao-Li'

_publ_section_title
;
 Bis(biguanido-\k^2^<i>N</i>,<i>N</i>')copper(II) dihydrate
;
_journal_issue 5
_journal_name_full 'Acta Crystallographica Section E'
_journal_page_first m910
_journal_page_last m912
_journal_paper_doi 10.1107/S160053680501127X
_journal_volume 61
_journal_year 2005
_chemical_formula_moiety 'C4 H12 Cu N10, 2(H2 O)'
_chemical_formula_sum 'C4 H16 Cu N10 O2'
_chemical_formula_weight 299.81
_chemical_name_systematic
;
 ?
;
_space_group_IT_number 61
_symmetry_cell_setting orthorhombic
_symmetry_space_group_name_Hall '-P 2ac 2ab'
_symmetry_space_group_name_H-M 'P b c a'
_atom_sites_solution_hydrogens geom
_atom_sites_solution_primary direct
_atom_sites_solution_secondary difmap
_audit_creation_method SHELXL-97
_cell_angle_alpha 90.00
_cell_angle_beta 90.00
_cell_angle_gamma 90.00
_cell_formula_units_Z 4
_cell_length_a 7.133(3)
_cell_length_b 22.536(8)
_cell_length_c 7.056(3)
_cell_measurement_reflns_used 1978
_cell_measurement_temperature 298(2)
_cell_measurement_theta_max 26.61
_cell_measurement_theta_min 3.41
_cell_volume 1134.2(8)
_computing_cell_refinement 'SAINT (Bruker, 2000)'
_computing_data_collection 'SMART (Bruker, 2000)'
_computing_data_reduction SAINT
_computing_molecular_graphics 'SHELXTL/PC (Sheldrick, 1999)'
_computing_publication_material SHELXTL/PC
_computing_structure_refinement 'SHELXL97 (Sheldrick, 1997)'
_computing_structure_solution 'SHELXS97 (Sheldrick, 1997)'
_diffrn_ambient_temperature 298(2)
_diffrn_measured_fraction_theta_full 0.999
_diffrn_measured_fraction_theta_max 0.999
_diffrn_measurement_device_type 'Bruker SMART 1K CCD area detector'
_diffrn_measurement_method 'omega scan'
_diffrn_radiation_monochromator graphite
_diffrn_radiation_source 'fine-focus sealed tube'
_diffrn_radiation_type MoK\a
_diffrn_radiation_wavelength 0.71073
_diffrn_reflns_av_R_equivalents 0.0367
_diffrn_reflns_av_sigmaI/netI 0.0263
_diffrn_reflns_limit_h_max 3
_diffrn_reflns_limit_h_min -8
_diffrn_reflns_limit_k_max 26
_diffrn_reflns_limit_k_min -26
_diffrn_reflns_limit_l_max 8
_diffrn_reflns_limit_l_min -8
_diffrn_reflns_number 4926
_diffrn_reflns_theta_full 25.00
_diffrn_reflns_theta_max 25.00
_diffrn_reflns_theta_min 1.81
_diffrn_standards_number 0
_exptl_absorpt_coefficient_mu 1.939
_exptl_absorpt_correction_T_max 0.6978
_exptl_absorpt_correction_T_min 0.5939
_exptl_absorpt_correction_type multi-scan
_exptl_absorpt_process_details 'SADABS (Sheldrick, 2000)'
_exptl_crystal_colour Rose-red
_exptl_crystal_density_diffrn 1.756
_exptl_crystal_density_method 'not measured'
_exptl_crystal_description block
_exptl_crystal_F_000 620
_exptl_crystal_size_max 0.30
_exptl_crystal_size_mid 0.20
_exptl_crystal_size_min 0.20
_refine_diff_density_max 0.307
_refine_diff_density_min -0.320
_refine_ls_extinction_coef 0.039(3)
_refine_ls_extinction_expression Fc^*^=kFc[1+0.001xFc^2^\l^3^/sin(2\q)]^-1/4^
_refine_ls_extinction_method SHELXL
_refine_ls_goodness_of_fit_ref 1.195
_refine_ls_hydrogen_treatment mixed
_refine_ls_matrix_type full
_refine_ls_number_parameters 88
_refine_ls_number_reflns 1001
_refine_ls_number_restraints 0
_refine_ls_restrained_S_all 1.195
_refine_ls_R_factor_all 0.0465
_refine_ls_R_factor_gt 0.0403
_refine_ls_shift/su_max 0.000
_refine_ls_shift/su_mean 0.000
_refine_ls_structure_factor_coef Fsqd
_refine_ls_weighting_details 'calc w=1/[\s^2^(Fo^2^)+(0.0386P)^2^+1.3149P] where P=(Fo^2^+2Fc^2^)/3'
_refine_ls_weighting_scheme calc
_refine_ls_wR_factor_gt 0.0923
_refine_ls_wR_factor_ref 0.0960
_reflns_number_gt 908
_reflns_number_total 1001
_reflns_threshold_expression I>2\s(I)
_cod_data_source_file wn6348.cif
_cod_data_source_block I
_cod_depositor_comments
;
The following automatic conversions were performed:
'_symmetry_cell_setting' value 'Orthorhombic' changed to 'orthorhombic'
according to '/home/saulius/struct/CIF-dictionaries/cif_core.dic'
dictionary named 'cif_core.dic' version 2.4.1 from 2010-06-29.

Automatic conversion script
Id: cif_fix_enum 1527 2010-12-29 10:47:43Z saulius 

The following automatic conversions were performed:

'_symmetry_cell_setting' value 'Orthorhombic' changed to
'orthorhombic' according to
/home/saulius/struct/CIF-dictionaries/cif_core.dic dictionary named
'cif_core.dic' version 2.4.1 from 2010-06-29.

Automatic conversion script
Id: cif_fix_values 1715 2011-07-08 13:25:40Z adriana 
;
_cod_database_code 2205832
_cod_database_fobs_code 2205832

loop_
_symmetry_equiv_pos_as_xyz
'x, y, z'
'-x+1/2, -y, z+1/2'
'x+1/2, -y+1/2, -z'
'-x, y+1/2, -z+1/2'
'-x, -y, -z'
'x-1/2, y, -z-1/2'
'-x-1/2, y-1/2, z'
'x, -y-1/2, z-1/2'

loop_
_atom_site_label
_atom_site_fract_x
_atom_site_fract_y
_atom_site_fract_z
_atom_site_U_iso_or_equiv
_atom_site_adp_type
_atom_site_calc_flag
_atom_site_refinement_flags
_atom_site_occupancy
_atom_site_type_symbol
C1 0.4557(5) 0.12687(15) 0.5846(5) 0.0227(8) Uani d . 1 C
C2 0.1838(5) 0.08402(14) 0.4513(4) 0.0208(7) Uani d . 1 C
Cu1 0.5000 0.0000 0.5000 0.0223(3) Uani d S 1 Cu
N1 0.5333(4) 0.17980(13) 0.6392(4) 0.0308(7) Uani d . 1 N
H1A 0.6464 0.1808 0.6813 0.037 Uiso calc R 1 H
H1B 0.4689 0.2120 0.6313 0.037 Uiso calc R 1 H
N2 0.5556(4) 0.07793(12) 0.5974(4) 0.0296(7) Uani d . 1 N
H2 0.6601 0.0812 0.6574 0.036 Uiso calc R 1 H
N3 0.2788(4) 0.13189(12) 0.5175(3) 0.0225(7) Uani d . 1 N
N4 0.2531(4) 0.03003(12) 0.4280(4) 0.0269(7) Uani d . 1 N
H4 0.1798 0.0049 0.3740 0.032 Uiso calc R 1 H
N5 0.0031(4) 0.09572(14) 0.4089(5) 0.0327(8) Uani d . 1 N
H5A -0.0682 0.0680 0.3663 0.039 Uiso calc R 1 H
H5B -0.0409 0.1309 0.4244 0.039 Uiso calc R 1 H
O1 0.2957(5) 0.21264(13) 0.1849(6) 0.0426(8) Uani d . 1 O
H11 0.279(6) 0.1962(18) 0.279(6) 0.040(14) Uiso d . 1 H
H12 0.221(7) 0.204(2) 0.110(8) 0.061(18) Uiso d . 1 H

loop_
_atom_site_aniso_label
_atom_site_aniso_U_11
_atom_site_aniso_U_22
_atom_site_aniso_U_33
_atom_site_aniso_U_12
_atom_site_aniso_U_13
_atom_site_aniso_U_23
C1 0.0213(17) 0.0259(18) 0.0210(16) -0.0023(14) -0.0003(14) -0.0024(14)
C2 0.0227(17) 0.0232(18) 0.0164(14) 0.0017(14) 0.0011(14) 0.0002(13)
Cu1 0.0240(4) 0.0200(4) 0.0230(4) 0.0020(2) -0.0036(2) -0.0013(2)
N1 0.0232(16) 0.0240(16) 0.0451(18) 0.0004(12) -0.0092(14) -0.0042(14)
N2 0.0280(16) 0.0251(16) 0.0356(17) 0.0024(12) -0.0158(14) -0.0089(13)
N3 0.0199(15) 0.0246(15) 0.0229(14) 0.0009(12) 0.0001(11) -0.0009(11)
N4 0.0237(15) 0.0237(15) 0.0333(15) -0.0029(12) -0.0063(13) -0.0028(13)
N5 0.0212(16) 0.0314(17) 0.046(2) 0.0032(12) -0.0089(14) -0.0069(15)
O1 0.0449(19) 0.0341(16) 0.0487(19) -0.0085(14) -0.0049(16) 0.0115(15)

loop_
_atom_type_symbol
_atom_type_description
_atom_type_scat_dispersion_real
_atom_type_scat_dispersion_imag
_atom_type_scat_source
C C 0.0033 0.0016 'International Tables Vol C Tables 4.2.6.8 and 6.1.1.4'
Cu Cu 0.3201 1.2651 'International Tables Vol C Tables 4.2.6.8 and 6.1.1.4'
N N 0.0061 0.0033 'International Tables Vol C Tables 4.2.6.8 and 6.1.1.4'
O O 0.0106 0.0060 'International Tables Vol C Tables 4.2.6.8 and 6.1.1.4'
H H 0.0000 0.0000 'International Tables Vol C Tables 4.2.6.8 and 6.1.1.4'

loop_
_geom_angle_atom_site_label_1
_geom_angle_atom_site_label_2
_geom_angle_atom_site_label_3
_geom_angle_site_symmetry_1
_geom_angle_site_symmetry_3
_geom_angle
_geom_angle_publ_flag
N2 C1 N3 . . 126.8(3) y
N2 C1 N1 . . 119.4(3) y
N3 C1 N1 . . 113.7(3) y
N4 C2 N5 . . 120.6(3) y
N4 C2 N3 . . 126.0(3) y
N5 C2 N3 . . 113.4(3) y
N2 Cu1 N2 5_656 . 180.00(7) ?
N2 Cu1 N4 5_656 . 92.14(12) ?
N2 Cu1 N4 . . 87.86(12) y
N2 Cu1 N4 5_656 5_656 87.86(12) ?
N2 Cu1 N4 . 5_656 92.14(12) ?
N4 Cu1 N4 . 5_656 180.0(2) ?
C1 N1 H1A . . 120.0 ?
C1 N1 H1B . . 120.0 ?
H1A N1 H1B . . 120.0 ?
C1 N2 Cu1 . . 128.9(2) ?
C1 N2 H2 . . 115.6 ?
Cu1 N2 H2 . . 115.6 ?
C1 N3 C2 . . 121.3(3) ?
C2 N4 Cu1 . . 128.5(2) ?
C2 N4 H4 . . 115.7 ?
Cu1 N4 H4 . . 115.7 ?
C2 N5 H5A . . 120.0 ?
C2 N5 H5B . . 120.0 ?
H5A N5 H5B . . 120.0 ?
H11 O1 H12 . . 112(5) ?

loop_
_geom_bond_atom_site_label_1
_geom_bond_atom_site_label_2
_geom_bond_site_symmetry_2
_geom_bond_distance
_geom_bond_publ_flag
C1 N2 . 1.316(4) y
C1 N3 . 1.352(4) y
C1 N1 . 1.370(4) y
C2 N4 . 1.323(4) y
C2 N5 . 1.350(4) y
C2 N3 . 1.357(4) y
Cu1 N2 5_656 1.927(3) ?
Cu1 N2 . 1.927(3) y
Cu1 N4 . 1.954(3) y
Cu1 N4 5_656 1.954(3) ?
N1 H1A . 0.8600 ?
N1 H1B . 0.8600 ?
N2 H2 . 0.8600 ?
N4 H4 . 0.8600 ?
N5 H5A . 0.8600 ?
N5 H5B . 0.8600 ?
O1 H11 . 0.77(4) ?
O1 H12 . 0.77(5) ?

loop_
_geom_hbond_atom_site_label_D
_geom_hbond_atom_site_label_H
_geom_hbond_atom_site_label_A
_geom_hbond_site_symmetry_A
_geom_hbond_distance_DH
_geom_hbond_distance_HA
_geom_hbond_distance_DA
_geom_hbond_angle_DHA
_geom_hbond_publ_flag
O1 H12 N1 6_556 0.77(5) 2.28(5) 3.046(5) 173(5) y
O1 H11 N3 . 0.77(4) 2.22(5) 2.972(4) 166(4) y
N5 H5B O1 6_556 0.86 2.31 3.094(4) 151 y
N1 H1B O1 8_566 0.86 2.13 2.975(4) 166 y

loop_
_geom_torsion_atom_site_label_1
_geom_torsion_atom_site_label_2
_geom_torsion_atom_site_label_3
_geom_torsion_atom_site_label_4
_geom_torsion_site_symmetry_1
_geom_torsion
N3 C1 N2 Cu1 . 8.2(5)
N1 C1 N2 Cu1 . -170.3(3)
N4 Cu1 N2 C1 . -6.7(3)
N4 Cu1 N2 C1 5_656 173.3(3)
N2 C1 N3 C2 . -0.8(5)
N1 C1 N3 C2 . 177.7(3)
N4 C2 N3 C1 . -6.5(5)
N5 C2 N3 C1 . 173.3(3)
N5 C2 N4 Cu1 . -173.7(2)
N3 C2 N4 Cu1 . 6.0(5)
N2 Cu1 N4 C2 5_656 -180.0(3)
N2 Cu1 N4 C2 . 0.0(3)
